data_7063007
loop_
_publ_author_name
'Sankar, Neethu'
'Devarajan, Badhmapriya'
'Manimuthu, Akilesh'
'Nattamai S. P., Bhuvanesh'
'Nallasamy, Dharmaraj'
'Velusamy, Kaveri Machampalayam'

_publ_section_title
;
 Investigation on chloro-bridged binuclear copper(ii) complexes as potent
 metallodrug candidates against colon cancer via chemical and biological
 assessments
;
_journal_issue 8
_journal_name_full 'New Journal of Chemistry'
_journal_page_first 3741
_journal_page_last 3757
_journal_paper_doi 10.1039/D3NJ05335K
_journal_volume 48
_journal_year 2024
_chemical_formula_moiety 'C38 H28 Cl2 Cu2 N6 O4'
_chemical_formula_sum 'C38 H28 Cl2 Cu2 N6 O4'
_chemical_formula_weight 830.64
_space_group_crystal_system monoclinic
_space_group_IT_number 14
_space_group_name_Hall '-P 2ybc'
_space_group_name_H-M_alt 'P 1 21/c 1'
_atom_sites_solution_hydrogens geom
_atom_sites_solution_primary dual
_audit_creation_date 2018-04-04
_audit_creation_method
;
Olex2 1.2-beta
(compiled 2017.03.28 svn.r3405 for OlexSys, GUI svn.r5335)
;
_audit_update_record
;
2018-04-05 deposited with the CCDC.	2024-01-09 downloaded from the CCDC.
;
_cell_angle_alpha 90
_cell_angle_beta 97.017(5)
_cell_angle_gamma 90
_cell_formula_units_Z 2
_cell_length_a 10.3698(14)
_cell_length_b 21.702(3)
_cell_length_c 7.5455(11)
_cell_measurement_reflns_used 9869
_cell_measurement_temperature 110.0
_cell_measurement_theta_max 27.491
_cell_measurement_theta_min 2.190
_cell_volume 1685.4(4)
_computing_cell_refinement 'SAINT V8.38A (Bruker, 2016)'
_computing_data_reduction 'SAINT V8.38A (Bruker, 2016)'
_computing_molecular_graphics 'Olex2 (Dolomanov et al., 2009)'
_computing_publication_material 'Olex2 (Dolomanov et al., 2009)'
_computing_structure_refinement 'ShelXL (Sheldrick, 2015)'
_computing_structure_solution 'ShelXT (Sheldrick, 2015)'
_diffrn_ambient_temperature 110.0
_diffrn_measured_fraction_theta_full 0.998
_diffrn_measured_fraction_theta_max 0.998
_diffrn_measurement_device_type 'Bruker APEX-II CCD'
_diffrn_measurement_method '\f and \w scans'
_diffrn_radiation_type MoK\a
_diffrn_radiation_wavelength 0.71073
_diffrn_reflns_av_R_equivalents 0.0686
_diffrn_reflns_av_unetI/netI 0.0410
_diffrn_reflns_Laue_measured_fraction_full 0.998
_diffrn_reflns_Laue_measured_fraction_max 0.998
_diffrn_reflns_limit_h_max 12
_diffrn_reflns_limit_h_min -12
_diffrn_reflns_limit_k_max 25
_diffrn_reflns_limit_k_min -25
_diffrn_reflns_limit_l_max 8
_diffrn_reflns_limit_l_min -8
_diffrn_reflns_number 26692
_diffrn_reflns_point_group_measured_fraction_full 0.998
_diffrn_reflns_point_group_measured_fraction_max 0.998
_diffrn_reflns_theta_full 24.999
_diffrn_reflns_theta_max 24.999
_diffrn_reflns_theta_min 2.190
_diffrn_standards_number 0
_exptl_absorpt_coefficient_mu 1.474
_exptl_absorpt_correction_T_max 0.4222
_exptl_absorpt_correction_T_min 0.3449
_exptl_absorpt_correction_type multi-scan
_exptl_absorpt_process_details
'SADABS-2016/2 (Bruker,2016/2) was used for absorption correction. wR2(int) was 0.1494 before and 0.0845 after correction. The Ratio of minimum to maximum transmission is 0.8169. The \l/2 correction factor is Not present.'
_exptl_crystal_colour green
_exptl_crystal_colour_primary green
_exptl_crystal_density_diffrn 1.637
_exptl_crystal_description plate
_exptl_crystal_F_000 844
_exptl_crystal_size_max 0.124
_exptl_crystal_size_mid 0.095
_exptl_crystal_size_min 0.031
_refine_diff_density_max 0.597
_refine_diff_density_min -0.474
_refine_diff_density_rms 0.125
_refine_ls_extinction_method none
_refine_ls_goodness_of_fit_ref 1.265
_refine_ls_hydrogen_treatment constr
_refine_ls_matrix_type full
_refine_ls_number_parameters 236
_refine_ls_number_reflns 2969
_refine_ls_number_restraints 0
_refine_ls_restrained_S_all 1.265
_refine_ls_R_factor_all 0.0714
_refine_ls_R_factor_gt 0.0552
_refine_ls_shift/su_max 0.000
_refine_ls_shift/su_mean 0.000
_refine_ls_structure_factor_coef Fsqd
_refine_ls_weighting_details 'w=1/[\s^2^(Fo^2^)+7.8039P] where P=(Fo^2^+2Fc^2^)/3'
_refine_ls_weighting_scheme calc
_refine_ls_wR_factor_gt 0.0964
_refine_ls_wR_factor_ref 0.1049
_reflns_Friedel_coverage 0.000
_reflns_number_gt 2389
_reflns_number_total 2969
_reflns_threshold_expression 'I > 2\s(I)'
_cod_data_source_file d3nj05335k2.cif
_cod_data_source_block cdb3a
_cod_depositor_comments 'Adding full bibliography for 7063003--7063007.cif.'
_cod_database_code 7063007
_shelx_shelxl_version_number 2017/1
_shelx_space_group_comment
;
The symmetry employed for this shelxl refinement is uniquely defined
by the following loop, which should always be used as a source of
symmetry information in preference to the above space-group names.
They are only intended as comments.
;
_shelx_estimated_absorpt_t_max 0.956
_shelx_estimated_absorpt_t_min 0.838
_olex2_refinement_description
;
1. Fixed Uiso
 At 1.2 times of:
  All C(H) groups
 At 1.5 times of:
  All O(H) groups
2.a Aromatic/amide H refined with riding coordinates:
 C3(H3), C4(H4), C5(H5), C6(H6), C7(H7), C9(H9), C10(H10), C11(H11), C12(H12),
 C15(H15), C16(H16), C17(H17), C18(H18)
2.b Idealised tetrahedral OH refined as rotating group:
 O2(H2)
;
_olex2_submission_special_instructions 'No special instructions were received'

loop_
_space_group_symop_operation_xyz
'x, y, z'
'-x, y+1/2, -z+1/2'
'-x, -y, -z'
'x, -y-1/2, z-1/2'

loop_
_atom_site_label
_atom_site_type_symbol
_atom_site_fract_x
_atom_site_fract_y
_atom_site_fract_z
_atom_site_U_iso_or_equiv
_atom_site_adp_type
_atom_site_occupancy
_atom_site_site_symmetry_order
_atom_site_calc_flag
_atom_site_refinement_flags_posn
_atom_site_refinement_flags_adp
_atom_site_refinement_flags_occupancy
_atom_site_disorder_assembly
_atom_site_disorder_group
Cu1 Cu 0.45505(5) 0.42560(2) 0.47208(7) 0.01126(16) Uani 1 1 d . . . . .
Cl1 Cl 0.61723(10) 0.47346(5) 0.36021(15) 0.0141(2) Uani 1 1 d . . . . .
O1 O 0.5519(3) 0.39273(14) 0.6968(4) 0.0133(7) Uani 1 1 d . . . . .
O2 O 0.3054(3) 0.30699(15) 1.0282(4) 0.0162(7) Uani 1 1 d . . . . .
H2 H 0.285296 0.322009 0.925933 0.024 Uiso 1 1 calc GR . . . .
N1 N 0.3174(3) 0.37980(16) 0.5661(5) 0.0106(8) Uani 1 1 d . . . . .
N2 N 0.3457(3) 0.35719(16) 0.7343(5) 0.0104(8) Uani 1 1 d . . . . .
N3 N 0.3103(3) 0.43714(16) 0.2694(5) 0.0108(8) Uani 1 1 d . . . . .
C1 C 0.2014(4) 0.3814(2) 0.4802(6) 0.0121(9) Uani 1 1 d . . . . .
C2 C 0.0850(4) 0.3586(2) 0.5529(6) 0.0118(9) Uani 1 1 d . . . . .
C3 C 0.0835(4) 0.3000(2) 0.6301(6) 0.0156(10) Uani 1 1 d . . . . .
H3 H 0.157301 0.273923 0.632072 0.019 Uiso 1 1 calc R . . . .
C4 C -0.0251(4) 0.2797(2) 0.7038(6) 0.0180(10) Uani 1 1 d . . . . .
H4 H -0.025733 0.239890 0.755726 0.022 Uiso 1 1 calc R . . . .
C5 C -0.1325(4) 0.3177(2) 0.7014(6) 0.0175(10) Uani 1 1 d . . . . .
H5 H -0.206359 0.303772 0.752905 0.021 Uiso 1 1 calc R . . . .
C6 C -0.1336(4) 0.3758(2) 0.6249(6) 0.0165(10) Uani 1 1 d . . . . .
H6 H -0.207897 0.401491 0.622949 0.020 Uiso 1 1 calc R . . . .
C7 C -0.0248(4) 0.3960(2) 0.5511(6) 0.0135(10) Uani 1 1 d . . . . .
H7 H -0.025081 0.435755 0.498699 0.016 Uiso 1 1 calc R . . . .
C8 C 0.1972(4) 0.41013(19) 0.3023(6) 0.0125(10) Uani 1 1 d . . . . .
C9 C 0.0893(4) 0.4092(2) 0.1738(6) 0.0144(10) Uani 1 1 d . . . . .
H9 H 0.011273 0.389639 0.197849 0.017 Uiso 1 1 calc R . . . .
C10 C 0.0966(4) 0.4370(2) 0.0102(6) 0.0185(11) Uani 1 1 d . . . . .
H10 H 0.024024 0.436591 -0.079808 0.022 Uiso 1 1 calc R . . . .
C11 C 0.2112(5) 0.4655(2) -0.0199(6) 0.0200(11) Uani 1 1 d . . . . .
H11 H 0.217977 0.485395 -0.130541 0.024 Uiso 1 1 calc R . . . .
C12 C 0.3156(4) 0.4647(2) 0.1124(6) 0.0157(10) Uani 1 1 d . . . . .
H12 H 0.393879 0.484540 0.091010 0.019 Uiso 1 1 calc R . . . .
C13 C 0.4726(4) 0.36666(19) 0.7901(6) 0.0091(9) Uani 1 1 d . . . . .
C14 C 0.5175(4) 0.34540(19) 0.9719(6) 0.0114(9) Uani 1 1 d . . . . .
C15 C 0.6485(4) 0.3529(2) 1.0403(6) 0.0134(10) Uani 1 1 d . . . . .
H15 H 0.705876 0.372901 0.969745 0.016 Uiso 1 1 calc R . . . .
C16 C 0.6953(4) 0.3318(2) 1.2081(6) 0.0157(10) Uani 1 1 d . . . . .
H16 H 0.784813 0.336358 1.251010 0.019 Uiso 1 1 calc R . . . .
C17 C 0.6123(5) 0.3038(2) 1.3148(6) 0.0172(10) Uani 1 1 d . . . . .
H17 H 0.644944 0.289685 1.430776 0.021 Uiso 1 1 calc R . . . .
C18 C 0.4814(4) 0.2965(2) 1.2523(6) 0.0143(10) Uani 1 1 d . . . . .
H18 H 0.424503 0.277815 1.325905 0.017 Uiso 1 1 calc R . . . .
C19 C 0.4338(4) 0.31677(19) 1.0809(6) 0.0121(9) Uani 1 1 d . . . . .

loop_
_atom_site_aniso_label
_atom_site_aniso_U_11
_atom_site_aniso_U_22
_atom_site_aniso_U_33
_atom_site_aniso_U_23
_atom_site_aniso_U_13
_atom_site_aniso_U_12
Cu1 0.0093(3) 0.0132(3) 0.0116(3) 0.0023(2) 0.0023(2) -0.0014(2)
Cl1 0.0136(5) 0.0126(5) 0.0174(6) 0.0002(5) 0.0068(4) -0.0007(4)
O1 0.0085(15) 0.0181(17) 0.0130(17) 0.0029(13) -0.0001(13) 0.0005(13)
O2 0.0120(16) 0.0224(18) 0.0138(17) 0.0078(15) -0.0007(13) -0.0029(13)
N1 0.0136(19) 0.0056(18) 0.013(2) 0.0021(15) 0.0026(15) -0.0016(14)
N2 0.016(2) 0.0096(18) 0.0064(18) 0.0003(15) 0.0033(15) -0.0001(15)
N3 0.0109(18) 0.0101(19) 0.0119(19) 0.0027(15) 0.0037(15) 0.0013(14)
C1 0.011(2) 0.015(2) 0.010(2) -0.0020(19) -0.0002(18) 0.0017(18)
C2 0.011(2) 0.020(2) 0.005(2) 0.0002(19) 0.0010(17) -0.0022(18)
C3 0.015(2) 0.017(2) 0.014(2) 0.000(2) -0.0025(19) -0.0021(19)
C4 0.018(2) 0.019(3) 0.016(3) 0.002(2) -0.001(2) -0.006(2)
C5 0.013(2) 0.030(3) 0.009(2) 0.000(2) 0.0004(18) -0.008(2)
C6 0.011(2) 0.025(3) 0.013(2) -0.005(2) 0.0001(19) 0.0029(19)
C7 0.012(2) 0.022(2) 0.006(2) -0.0001(19) -0.0024(17) -0.0018(19)
C8 0.015(2) 0.009(2) 0.013(2) 0.0018(18) 0.0013(18) 0.0000(17)
C9 0.012(2) 0.021(3) 0.010(2) -0.0025(19) 0.0023(18) -0.0001(18)
C10 0.016(2) 0.026(3) 0.013(2) 0.002(2) -0.0027(19) 0.003(2)
C11 0.023(3) 0.025(3) 0.012(2) 0.005(2) 0.006(2) 0.005(2)
C12 0.013(2) 0.020(3) 0.015(2) 0.001(2) 0.0033(19) 0.0032(19)
C13 0.010(2) 0.007(2) 0.010(2) -0.0016(18) 0.0028(18) 0.0002(17)
C14 0.012(2) 0.010(2) 0.013(2) -0.0025(18) 0.0016(18) 0.0019(17)
C15 0.011(2) 0.013(2) 0.017(2) -0.0033(19) 0.0032(19) 0.0005(18)
C16 0.014(2) 0.016(2) 0.017(3) -0.005(2) -0.0041(19) 0.0043(19)
C17 0.026(3) 0.013(2) 0.011(2) 0.0000(19) -0.004(2) 0.007(2)
C18 0.023(3) 0.010(2) 0.011(2) 0.0002(18) 0.0050(19) 0.0011(19)
C19 0.017(2) 0.007(2) 0.011(2) -0.0004(18) -0.0016(18) 0.0035(18)

loop_
_atom_type_symbol
_atom_type_description
_atom_type_scat_dispersion_real
_atom_type_scat_dispersion_imag
_atom_type_scat_source
C C 0.0033 0.0016 'International Tables Vol C Tables 4.2.6.8 and 6.1.1.4'
H H 0.0000 0.0000 'International Tables Vol C Tables 4.2.6.8 and 6.1.1.4'
Cl Cl 0.1484 0.1585 'International Tables Vol C Tables 4.2.6.8 and 6.1.1.4'
Cu Cu 0.3201 1.2651 'International Tables Vol C Tables 4.2.6.8 and 6.1.1.4'
N N 0.0061 0.0033 'International Tables Vol C Tables 4.2.6.8 and 6.1.1.4'
O O 0.0106 0.0060 'International Tables Vol C Tables 4.2.6.8 and 6.1.1.4'

loop_
_geom_angle_atom_site_label_1
_geom_angle_atom_site_label_2
_geom_angle_atom_site_label_3
_geom_angle
_geom_angle_site_symmetry_1
_geom_angle_site_symmetry_3
_geom_angle_publ_flag
Cl1 Cu1 Cl1 93.75(4) . 3_666 ?
O1 Cu1 Cl1 91.81(9) . 3_666 ?
O1 Cu1 Cl1 99.44(9) . . ?
O1 Cu1 N3 159.54(13) . . ?
N1 Cu1 Cl1 177.00(11) . . ?
N1 Cu1 Cl1 89.17(11) . 3_666 ?
N1 Cu1 O1 79.76(13) . . ?
N1 Cu1 N3 80.16(14) . . ?
N3 Cu1 Cl1 91.79(10) . 3_666 ?
N3 Cu1 Cl1 100.41(10) . . ?
Cu1 Cl1 Cu1 86.25(4) . 3_666 ?
C13 O1 Cu1 109.6(3) . . ?
C19 O2 H2 109.5 . . ?
N2 N1 Cu1 116.2(3) . . ?
C1 N1 Cu1 118.8(3) . . ?
C1 N1 N2 124.0(4) . . ?
C13 N2 N1 109.1(3) . . ?
C8 N3 Cu1 112.7(3) . . ?
C12 N3 Cu1 128.3(3) . . ?
C12 N3 C8 119.0(4) . . ?
N1 C1 C2 123.9(4) . . ?
N1 C1 C8 112.9(4) . . ?
C2 C1 C8 123.2(4) . . ?
C3 C2 C1 120.8(4) . . ?
C7 C2 C1 120.4(4) . . ?
C7 C2 C3 118.8(4) . . ?
C2 C3 H3 119.8 . . ?
C4 C3 C2 120.3(4) . . ?
C4 C3 H3 119.8 . . ?
C3 C4 H4 120.1 . . ?
C5 C4 C3 119.9(4) . . ?
C5 C4 H4 120.1 . . ?
C4 C5 H5 119.6 . . ?
C4 C5 C6 120.8(4) . . ?
C6 C5 H5 119.6 . . ?
C5 C6 H6 120.4 . . ?
C5 C6 C7 119.2(4) . . ?
C7 C6 H6 120.4 . . ?
C2 C7 H7 119.5 . . ?
C6 C7 C2 121.0(4) . . ?
C6 C7 H7 119.5 . . ?
N3 C8 C1 114.7(4) . . ?
N3 C8 C9 121.2(4) . . ?
C9 C8 C1 124.1(4) . . ?
C8 C9 H9 120.4 . . ?
C10 C9 C8 119.2(4) . . ?
C10 C9 H9 120.4 . . ?
C9 C10 H10 120.5 . . ?
C11 C10 C9 118.9(4) . . ?
C11 C10 H10 120.5 . . ?
C10 C11 H11 120.3 . . ?
C12 C11 C10 119.3(4) . . ?
C12 C11 H11 120.3 . . ?
N3 C12 C11 122.3(4) . . ?
N3 C12 H12 118.9 . . ?
C11 C12 H12 118.9 . . ?
O1 C13 N2 124.4(4) . . ?
O1 C13 C14 120.1(4) . . ?
N2 C13 C14 115.5(4) . . ?
C15 C14 C13 119.3(4) . . ?
C15 C14 C19 118.3(4) . . ?
C19 C14 C13 122.4(4) . . ?
C14 C15 H15 119.5 . . ?
C16 C15 C14 121.0(4) . . ?
C16 C15 H15 119.5 . . ?
C15 C16 H16 119.9 . . ?
C15 C16 C17 120.3(4) . . ?
C17 C16 H16 119.9 . . ?
C16 C17 H17 119.9 . . ?
C16 C17 C18 120.1(4) . . ?
C18 C17 H17 119.9 . . ?
C17 C18 H18 120.1 . . ?
C17 C18 C19 119.9(4) . . ?
C19 C18 H18 120.1 . . ?
O2 C19 C14 123.3(4) . . ?
O2 C19 C18 116.4(4) . . ?
C18 C19 C14 120.3(4) . . ?

loop_
_geom_bond_atom_site_label_1
_geom_bond_atom_site_label_2
_geom_bond_distance
_geom_bond_site_symmetry_2
_geom_bond_publ_flag
Cu1 Cl1 2.2286(12) . ?
Cu1 Cl1 2.6821(12) 3_666 ?
Cu1 O1 1.994(3) . ?
Cu1 N1 1.943(3) . ?
Cu1 N3 2.023(4) . ?
O1 C13 1.277(5) . ?
O2 H2 0.8400 . ?
O2 C19 1.359(5) . ?
N1 N2 1.358(5) . ?
N1 C1 1.296(5) . ?
N2 C13 1.347(5) . ?
N3 C8 1.361(5) . ?
N3 C12 1.335(6) . ?
C1 C2 1.471(6) . ?
C1 C8 1.476(6) . ?
C2 C3 1.400(6) . ?
C2 C7 1.397(6) . ?
C3 H3 0.9500 . ?
C3 C4 1.386(6) . ?
C4 H4 0.9500 . ?
C4 C5 1.384(7) . ?
C5 H5 0.9500 . ?
C5 C6 1.386(7) . ?
C6 H6 0.9500 . ?
C6 C7 1.388(6) . ?
C7 H7 0.9500 . ?
C8 C9 1.388(6) . ?
C9 H9 0.9500 . ?
C9 C10 1.385(6) . ?
C10 H10 0.9500 . ?
C10 C11 1.383(7) . ?
C11 H11 0.9500 . ?
C11 C12 1.380(6) . ?
C12 H12 0.9500 . ?
C13 C14 1.469(6) . ?
C14 C15 1.402(6) . ?
C14 C19 1.411(6) . ?
C15 H15 0.9500 . ?
C15 C16 1.379(6) . ?
C16 H16 0.9500 . ?
C16 C17 1.388(7) . ?
C17 H17 0.9500 . ?
C17 C18 1.390(6) . ?
C18 H18 0.9500 . ?
C18 C19 1.397(6) . ?

loop_
_geom_torsion_atom_site_label_1
_geom_torsion_atom_site_label_2
_geom_torsion_atom_site_label_3
_geom_torsion_atom_site_label_4
_geom_torsion
_geom_torsion_site_symmetry_1
_geom_torsion_site_symmetry_2
_geom_torsion_site_symmetry_3
_geom_torsion_site_symmetry_4
_geom_torsion_publ_flag
Cu1 O1 C13 N2 6.7(5) . . . . ?
Cu1 O1 C13 C14 -172.5(3) . . . . ?
Cu1 N1 N2 C13 -7.0(4) . . . . ?
Cu1 N1 C1 C2 -168.3(3) . . . . ?
Cu1 N1 C1 C8 10.2(5) . . . . ?
Cu1 N3 C8 C1 3.2(5) . . . . ?
Cu1 N3 C8 C9 -175.3(3) . . . . ?
Cu1 N3 C12 C11 175.2(3) . . . . ?
O1 C13 C14 C15 -1.3(6) . . . . ?
O1 C13 C14 C19 179.5(4) . . . . ?
N1 N2 C13 O1 -0.2(6) . . . . ?
N1 N2 C13 C14 179.1(3) . . . . ?
N1 C1 C2 C3 -49.6(6) . . . . ?
N1 C1 C2 C7 128.3(5) . . . . ?
N1 C1 C8 N3 -8.5(5) . . . . ?
N1 C1 C8 C9 169.9(4) . . . . ?
N2 N1 C1 C2 -0.4(7) . . . . ?
N2 N1 C1 C8 178.1(4) . . . . ?
N2 C13 C14 C15 179.4(4) . . . . ?
N2 C13 C14 C19 0.2(6) . . . . ?
N3 C8 C9 C10 -0.9(7) . . . . ?
C1 N1 N2 C13 -175.2(4) . . . . ?
C1 C2 C3 C4 177.8(4) . . . . ?
C1 C2 C7 C6 -177.7(4) . . . . ?
C1 C8 C9 C10 -179.2(4) . . . . ?
C2 C1 C8 N3 170.0(4) . . . . ?
C2 C1 C8 C9 -11.6(7) . . . . ?
C2 C3 C4 C5 -0.2(7) . . . . ?
C3 C2 C7 C6 0.2(6) . . . . ?
C3 C4 C5 C6 0.5(7) . . . . ?
C4 C5 C6 C7 -0.5(7) . . . . ?
C5 C6 C7 C2 0.1(7) . . . . ?
C7 C2 C3 C4 -0.2(6) . . . . ?
C8 N3 C12 C11 -1.7(7) . . . . ?
C8 C1 C2 C3 132.1(5) . . . . ?
C8 C1 C2 C7 -50.0(6) . . . . ?
C8 C9 C10 C11 -0.5(7) . . . . ?
C9 C10 C11 C12 0.9(7) . . . . ?
C10 C11 C12 N3 0.3(7) . . . . ?
C12 N3 C8 C1 -179.5(4) . . . . ?
C12 N3 C8 C9 2.0(6) . . . . ?
C13 C14 C15 C16 -177.9(4) . . . . ?
C13 C14 C19 O2 -0.6(6) . . . . ?
C13 C14 C19 C18 179.1(4) . . . . ?
C14 C15 C16 C17 -1.6(7) . . . . ?
C15 C14 C19 O2 -179.8(4) . . . . ?
C15 C14 C19 C18 -0.1(6) . . . . ?
C15 C16 C17 C18 0.5(7) . . . . ?
C16 C17 C18 C19 0.7(7) . . . . ?
C17 C18 C19 O2 178.8(4) . . . . ?
C17 C18 C19 C14 -0.9(6) . . . . ?
C19 C14 C15 C16 1.4(6) . . . . ?
